data_7231132
loop_
_publ_author_name
'Tokoro, Yuichiro'
'Ohtsuka, Nobuhiko'
'Fukuzawa, Shin-ichi'
'Oyama, Toshiyuki'

_publ_section_title
;
 Intra- and intermolecular interaction of anthracene moieties in
 7,8-disilabicyclo[3.3.0]octadienyl-bridged bisanthracenes
;
_journal_issue 44
_journal_name_full 'RSC Advances'
_journal_page_first 25177
_journal_paper_doi 10.1039/C8RA05293J
_journal_volume 8
_journal_year 2018
_chemical_formula_moiety 'C48 H42 Si2'
_chemical_formula_sum 'C48 H42 Si2'
_chemical_formula_weight 675.04
_space_group_crystal_system triclinic
_space_group_IT_number 2
_space_group_name_Hall '-P 1'
_space_group_name_H-M_alt 'P -1'
_symmetry_Int_Tables_number 2
_symmetry_space_group_name_Hall '-P 1'
_symmetry_space_group_name_H-M 'P -1'
_atom_sites_solution_primary iterative
_audit_creation_date 2018-01-18
_audit_creation_method
;
Olex2 1.2
(compiled Aug 10 2017 17:28:52 for OlexSys, GUI svn.r5381)
;
_audit_update_record
;
2018-04-11 deposited with the CCDC.
2018-07-09 downloaded from the CCDC.
;
_cell_angle_alpha 81.018(1)
_cell_angle_beta 82.595(1)
_cell_angle_gamma 71.977(1)
_cell_formula_units_Z 2
_cell_length_a 10.0656(1)
_cell_length_b 11.6376(1)
_cell_length_c 17.0207(1)
_cell_measurement_reflns_used 18829
_cell_measurement_temperature 223
_cell_measurement_theta_max 72.2010
_cell_measurement_theta_min 4.0180
_cell_volume 1865.81(3)
_computing_cell_refinement 'CrysAlisPro 1.171.39.20a (Rigaku OD, 2015)'
_computing_data_collection 'CrysAlisPro 1.171.39.20a (Rigaku OD, 2015)'
_computing_data_reduction 'CrysAlisPro 1.171.39.20a (Rigaku OD, 2015)'
_computing_molecular_graphics 'Olex2 (Dolomanov et al., 2009)'
_computing_publication_material 'Olex2 (Dolomanov et al., 2009)'
_computing_structure_refinement 'olex2.refine (Bourhis et al., 2015)'
_computing_structure_solution 'olex2.solve (Bourhis et al., 2015)'
_diffrn_ambient_temperature 223
_diffrn_detector 'CCD plate'
_diffrn_measured_fraction_theta_full 0.9823
_diffrn_measured_fraction_theta_max 0.9813
_diffrn_measurement_details
;
List of Runs (angles in degrees, time in seconds):

  # Type    Start    End  Width  t~exp~   \w     \q     \k     \f   Frames
#--------------------------------------------------------------------------
  1  \w     -6.00  38.00   0.50    2.12    --    8.60 -57.00  -7.00   88
  2  \w    -55.00 -30.00   0.50    2.12    --    8.60 -57.00  -7.00   50
  3  \w     14.00  40.00   0.50    2.12    --    8.60  57.00 133.00   52
  4  \w    146.00 186.00   0.50    8.49    --  100.10  57.00 133.00   80
  5  \w     53.00 106.00   0.50    8.49    --  100.10 -57.00  -7.00  106
  6  \w     70.00  96.00   0.50    8.49    --  100.10  57.00 133.00   52
  7  \w    -18.00   8.00   0.50    2.12    --   -8.60  57.00 133.00   52
  8  \w     23.00  49.00   0.50    2.12    --   -8.60  57.00 133.00   52
  9  \w    -97.00 -57.00   0.50    2.12    --   -8.60 -57.00 120.00   80
 10  \w    -40.00  19.00   0.50    2.12    --   -8.60 -57.00 120.00  118
 11  \w    -62.00 -10.00   0.50    2.12    --   -8.60 -57.00  -7.00  104
 12  \w    -77.00  51.00   0.50    2.12    --    8.60 -82.00 -30.00  256
 13  \w      0.00  66.00   0.50    2.12    --    8.60  82.00 120.00  132
 14  \w     30.00  56.00   0.50    2.12    --    8.60  77.00  90.00   52
 15  \w    -26.00  95.00   0.50    2.12    --    8.60  19.00 -90.00  242
 16  \w    -15.00  97.00   0.50    2.12    --    8.60  38.00 -30.00  224
 17  \w     25.00  51.00   0.50    2.12    --    8.60  57.00  90.00   52
 18  \w    -30.00  21.00   0.50    2.12    --    8.60  77.00  90.00  102
 19  \w    -17.00   9.00   0.50    2.12    --    8.60  57.00  90.00   52
 20  \w    -81.00  45.00   0.50    2.12    --    8.60 -77.00-120.00  252
 21  \w    -55.00  65.00   0.50    2.12    --   32.00 -66.00 108.08  240
 22  \w    112.00 183.00   0.50    8.49    --  100.10  82.00 150.00  142
 23  \w     58.00  83.00   0.50    8.49    --  100.10  82.00 150.00   50
 24  \w     59.00  86.00   0.50    8.49    --  100.10  82.00-180.00   54
 25  \w     54.00 142.00   0.50    8.49    --  100.10 -82.00-150.00  176
 26  \w     17.00 141.00   0.50    8.49    --  100.10 -82.00  90.00  248
 27  \w     58.00  86.00   0.50    8.49    --  100.10  82.00-120.00   56
 28  \w    135.00 189.00   0.50    8.49    --  100.10  82.00  60.00  108
 29  \w     69.00 137.00   0.50    8.49    --  100.10  61.00 -60.00  136
 30  \w     65.00 101.00   0.50    8.49    --  100.10  45.00  90.00   72
 31  \w    126.00 172.00   0.50    8.49    --  100.10  45.00  90.00   92
 32  \w     61.00  87.00   0.50    8.49    --  100.10  77.00  30.00   52
 33  \w     64.00 141.00   0.50    8.49    --  100.10 -82.00 -90.00  154
 34  \w     58.00  90.00   0.50    8.49    --  100.10  82.00  90.00   64
 35  \w     95.00 120.00   0.50    8.49    --  100.10  82.00  90.00   50
 36  \w    144.00 184.00   0.50    8.49    --  100.10  82.00  90.00   80
 37  \w    103.00 185.00   0.50    8.49    --  100.10  82.00 120.00  164
 38  \w     61.00  86.00   0.50    8.49    --  100.10  77.00-150.00   50
 39  \w     58.00  83.00   0.50    8.49    --  100.10  82.00 120.00   50
 40  \w    150.00 176.00   0.50    8.49    --  100.10  82.00 -30.00   52
 41  \w     60.00  86.00   0.50    8.49    --  100.10  82.00 -30.00   52
 42  \w     61.00  87.00   0.50    8.49    --  100.10  77.00   0.00   52
 43  \w     58.00  89.00   0.50    8.49    --  100.10  82.00  60.00   62
 44  \w     65.00 188.00   0.50    8.49    --  100.10  45.00  30.00  246
 45  \w     65.00  98.00   0.50    8.49    --  100.10  45.00 120.00   66
 46  \w    141.00 166.00   0.50    8.49    --  100.10  45.00 120.00   50
 47  \w     58.00  85.00   0.50    8.49    --  100.10  82.00-150.00   54
 48  \w    140.00 187.00   0.50    8.49    --  100.10  45.00 -90.00   94
 49  \w     65.00  91.00   0.50    8.49    --  100.10  45.00 -90.00   52
 50  \w     65.00 100.00   0.50    8.49    --  100.10  45.00 150.00   70
 51  \w     61.00  86.00   0.50    8.49    --  100.10  77.00-180.00   50
 52  \w     61.00  95.00   0.50    8.49    --  100.10  77.00 -30.00   68
 53  \w    115.00 189.00   0.50    8.49    --  100.10  45.00  60.00  148
 54  \w    142.00 189.00   0.50    8.49    --  100.10  61.00 -60.00   94
 55  \w     65.00 188.00   0.50    8.49    --  100.10  45.00 -60.00  246
 56  \w     61.00  91.00   0.50    8.49    --  100.10  77.00 150.00   60
 57  \w     58.00  94.00   0.50    8.49    --  100.10  82.00  30.00   72
 58  \w     58.00  87.00   0.50    8.49    --  100.10  82.00   0.00   58
 59  \w     66.00 189.00   0.50    8.49    --  100.10  45.00-150.00  246
 60  \w    160.00 185.00   0.50    8.49    --  100.10  77.00  30.00   50
 61  \w     39.00  71.00   0.50    8.49    --  100.10 -82.00 120.00   64
 62  \w     74.00 136.00   0.50    8.49    --  100.10 -82.00 120.00  124
 63  \w     65.00  96.00   0.50    8.49    --  100.10  45.00  60.00   62
 64  \w     60.00 142.00   0.50    8.49    --  100.10 -82.00  30.00  164
 65  \w     29.00  54.00   0.50    8.49    --  100.10 -82.00  30.00   50
 66  \w     66.00 170.00   0.50    8.49    --  100.10  45.00-120.00  208
 67  \w     69.00 108.00   0.50    8.49    --  100.10  61.00 150.00   78
 68  \w    130.00 155.00   0.50    8.49    --  100.10  61.00 150.00   50
 69  \w     58.00  84.00   0.50    8.49    --  100.10  82.00 -60.00   52
 70  \w     58.00  84.00   0.50    8.49    --  100.10  82.00 -90.00   52
 71  \w    108.00 133.00   0.50    8.49    --  100.10  82.00-180.00   50
 72  \w     65.00 189.00   0.50    8.49    --  100.10  45.00   0.00  248
;
_diffrn_measurement_device 'four-circle diffractometer'
_diffrn_measurement_device_type 'XtaLAB Pro: Kappa dual home/near'
_diffrn_measurement_method '\w scans'
_diffrn_orient_matrix_type 'CrysAlisPro convention (1999,Acta A55,543-557)'
_diffrn_orient_matrix_UB_11 -0.0169376000
_diffrn_orient_matrix_UB_12 -0.1133535000
_diffrn_orient_matrix_UB_13 -0.0288471000
_diffrn_orient_matrix_UB_21 0.1351647000
_diffrn_orient_matrix_UB_22 -0.0111108000
_diffrn_orient_matrix_UB_23 -0.0560652000
_diffrn_orient_matrix_UB_31 0.0868378000
_diffrn_orient_matrix_UB_32 -0.0818879000
_diffrn_orient_matrix_UB_33 0.0669609000
_diffrn_radiation_monochromator graphite
_diffrn_radiation_probe x-ray
_diffrn_radiation_type 'Cu K\a'
_diffrn_radiation_wavelength 1.54184
_diffrn_reflns_av_R_equivalents 0.0299
_diffrn_reflns_av_unetI/netI 0.0209
_diffrn_reflns_limit_h_max 12
_diffrn_reflns_limit_h_min -12
_diffrn_reflns_limit_k_max 14
_diffrn_reflns_limit_k_min -14
_diffrn_reflns_limit_l_max 21
_diffrn_reflns_limit_l_min -21
_diffrn_reflns_number 39816
_diffrn_reflns_theta_full 72.6592
_diffrn_reflns_theta_max 72.66
_diffrn_reflns_theta_min 4.03
_diffrn_source 'fine-focus sealed X-ray tube'
_diffrn_source_type 'Enhance (Cu) X-ray Source'
_exptl_absorpt_coefficient_mu 1.102
_exptl_absorpt_correction_T_max 1.00000
_exptl_absorpt_correction_T_min 0.81658
_exptl_absorpt_correction_type multi-scan
_exptl_absorpt_process_details
;
CrysAlisPro 1.171.39.20a (Rigaku Oxford Diffraction, 2015)
Empirical absorption correction using spherical harmonics,
 implemented in SCALE3 ABSPACK scaling algorithm.
;
_exptl_crystal_colour 'clear yellow'
_exptl_crystal_density_diffrn 1.2015
_exptl_crystal_description block
_exptl_crystal_F_000 718.7782
_exptl_crystal_size_max 0.623
_exptl_crystal_size_mid 0.151
_exptl_crystal_size_min 0.088
_refine_diff_density_max 0.4677
_refine_diff_density_min -0.2963
_refine_diff_density_rms 0.0440
_refine_ls_d_res_high 0.8076
_refine_ls_d_res_low 10.9822
_refine_ls_goodness_of_fit_ref 1.0351
_refine_ls_hydrogen_treatment constr
_refine_ls_matrix_type full
_refine_ls_number_constraints 84
_refine_ls_number_parameters 485
_refine_ls_number_reflns 7287
_refine_ls_number_restraints 120
_refine_ls_restrained_S_all 1.0261
_refine_ls_R_factor_all 0.0492
_refine_ls_R_factor_gt 0.0449
_refine_ls_shift/su_max 0.0000
_refine_ls_shift/su_mean 0.0000
_refine_ls_structure_factor_coef Fsqd
_refine_ls_weighting_details 'w=1/[\s^2^(Fo^2^)+(0.0726P)^2^+0.6778P] where P=(Fo^2^+2Fc^2^)/3'
_refine_ls_weighting_scheme calc
_refine_ls_wR_factor_gt 0.1286
_refine_ls_wR_factor_ref 0.1325
_reflns_Friedel_coverage 0.0
_reflns_limit_h_max 12
_reflns_limit_h_min -12
_reflns_limit_k_max 14
_reflns_limit_k_min -14
_reflns_limit_l_max 21
_reflns_limit_l_min 0
_reflns_number_gt 6493
_reflns_number_total 7287
_reflns_threshold_expression I>=2u(I)
_cod_data_source_file c8ra05293j2.cif
_cod_data_source_block yt2_119_180117
_cod_database_code 7231132
_chemical_oxdiff_formula C48H42Si2
_reflns_odcompleteness_completeness 99.41
_reflns_odcompleteness_iscentric 1
_reflns_odcompleteness_theta 66.97
_olex2_refinement_description
;
1. Fixed Uiso
 At 1.2 times of:
  All C(H) groups
 At 1.5 times of:
  All C(H,H,H) groups
2. Uiso/Uaniso restraints and constraints
C6ba \\sim C3ba \\sim C4ba \\sim C5ba: within 1.7A with sigma of 0.01 and sigma
for terminal atoms of 0.02
C48 \\sim C9ba \\sim C45 \\sim C7ba \\sim C47 \\sim C8ba \\sim C30: within 1.7A
with sigma of 0.01 and sigma for terminal atoms of 0.02
Uanis(C6ba) \\sim Ueq, Uanis(C5ba) \\sim Ueq, Uanis(C4ba) \\sim Ueq,
Uanis(C3ba) \\sim Ueq: with sigma of 0.1 and sigma for terminal atoms of 0.2
Uanis(C9ba) \\sim Ueq, Uanis(C45) \\sim Ueq, Uanis(C7ba) \\sim Ueq, Uanis(C47)
\\sim Ueq, Uanis(C8ba) \\sim Ueq, Uanis(C48) \\sim Ueq, Uanis(C30) \\sim Ueq:
with sigma of 0.1 and sigma for terminal atoms of 0.2
3. Others
 Fixed Sof: C9ba(0.25) H9ba(0.25) H9bb(0.25) H9bc(0.25) C7ba(0.25) H7ba(0.25)
 H7bb(0.25) H7bc(0.25) C8ba(0.25) H8ba(0.25) H8bb(0.25) H8bc(0.25) C47(0.75)
 H47a(0.75) H47b(0.75) H47c(0.75) C48(0.75) H48a(0.75) H48b(0.75) H48c(0.75)
 C45(0.75) H45a(0.75) H45b(0.75) H45c(0.75) H9ba(0.25) H9bb(0.25) H9bc(0.25)
 H48a(0.75) H48b(0.75) H48c(0.75) H48a(0.75) H48b(0.75) H48c(0.75) H9ba(0.25)
 H9bb(0.25) H9bc(0.25)
4.a Me refined with riding coordinates:
 C48(H48a,H48b,H48c), C9ba(H9ba,H9bb,H9bc)
4.b Aromatic/amide H refined with riding coordinates:
 C15(H15), C18(H18), C25(H25), C32(H32), C33(H33), C34(H34), C36(H36),
 C38(H38), C40(H40), C46(H46), C8(H8), C10(H10), C5aa(H5aa), C27(H27), C1(H1),
 C2(H2), C6aa(H6aa), C7aa(H7aa), C9aa(H9aa), C8aa(H8aa), C9(H9), C0ba(H0ba),
 C11(H11), C2ba(H2ba)
4.c Idealised Me refined as rotating group:
 C4ba(H4ba,H4bb,H4bc), C6ba(H6ba,H6bb,H6bc), C5ba(H5ba,H5bb,H5bc), C45(H45a,
 H45b,H45c), C47(H47a,H47b,H47c), C7ba(H7ba,H7bb,H7bc), C8ba(H8ba,H8bb,H8bc)
;
_olex2_submission_special_instructions 'No special instructions were received'
_oxdiff_exptl_absorpt_empirical_details
;
Empirical correction (ABSPACK) includes:
- Absorption correction using spherical harmonics
- Frame scaling
;
_oxdiff_exptl_absorpt_empirical_full_max 1.329
_oxdiff_exptl_absorpt_empirical_full_min 0.678

loop_
_space_group_symop_id
_space_group_symop_operation_xyz
1 x,y,z
2 -x,-y,-z

loop_
_atom_site_label
_atom_site_type_symbol
_atom_site_fract_x
_atom_site_fract_y
_atom_site_fract_z
_atom_site_U_iso_or_equiv
_atom_site_adp_type
_atom_site_occupancy
_atom_site_refinement_flags_posn
_atom_site_refinement_flags_adp
_atom_site_disorder_group
Si1 Si 0.05161(5) 0.76767(4) 0.26764(2) 0.03573(13) Uani 1.000000 . . .
C3 C 0.07839(17) 0.63855(14) 0.20559(9) 0.0363(3) Uani 1.000000 . . .
C4 C 0.20871(18) 0.55031(15) 0.19129(10) 0.0401(4) Uani 1.000000 . . .
C7 C 0.04102(17) 0.97657(14) 0.15794(9) 0.0374(3) Uani 1.000000 . . .
C13 C 0.10745(18) 0.71372(15) 0.37086(10) 0.0396(4) Uani 1.000000 . . .
C14 C 0.19732(19) 0.63486(18) 0.52732(10) 0.0459(4) Uani 1.000000 . . .
C15 C 0.25863(19) 0.89875(17) 0.22219(11) 0.0469(4) Uani 1.000000 . . .
H15 H 0.31444(19) 0.84320(17) 0.25897(11) 0.0563(5) Uiso 1.000000 R . .
C16 C 0.2194(2) 0.45465(16) 0.14455(11) 0.0463(4) Uani 1.000000 . . .
C18 C 0.33459(19) 0.55438(17) 0.21863(11) 0.0478(4) Uani 1.000000 . . .
H18 H 0.33063(19) 0.61332(17) 0.25073(11) 0.0573(5) Uiso 1.000000 R . .
C22 C 0.12943(18) 0.88911(15) 0.21401(10) 0.0389(3) Uani 1.000000 . . .
C25 C 0.0982(2) 0.44818(17) 0.11609(12) 0.0510(4) Uani 1.000000 . . .
H25 H 0.1038(2) 0.38341(17) 0.08873(12) 0.0612(5) Uiso 1.000000 R . .
C30 C 0.2536(2) 0.5896(2) 0.60980(11) 0.0586(5) Uani 1.000000 . U .
C32 C 0.1670(3) 0.55901(19) 0.48335(13) 0.0677(6) Uani 1.000000 . . .
H32 H 0.1749(3) 0.47925(19) 0.50574(13) 0.0812(8) Uiso 1.000000 R . .
C33 C 0.1250(3) 0.59603(18) 0.40674(12) 0.0624(6) Uani 1.000000 . . .
H33 H 0.1083(3) 0.53999(18) 0.37882(12) 0.0749(7) Uiso 1.000000 R . .
C34 C 0.1338(3) 0.79164(19) 0.41611(12) 0.0625(6) Uani 1.000000 . . .
H34 H 0.1217(3) 0.87246(19) 0.39481(12) 0.0750(7) Uiso 1.000000 R . .
C36 C 0.4608(2) 0.47407(19) 0.19896(13) 0.0569(5) Uani 1.000000 . . .
H36 H 0.5417(2) 0.48060(19) 0.21645(13) 0.0683(6) Uiso 1.000000 R . .
C38 C 0.3533(2) 0.37117(19) 0.12694(14) 0.0611(5) Uani 1.000000 . . .
H38 H 0.3601(2) 0.30855(19) 0.09732(14) 0.0733(6) Uiso 1.000000 R . .
C40 C 0.1776(3) 0.7532(2) 0.49230(12) 0.0653(6) Uani 1.000000 . . .
H40 H 0.1942(3) 0.8089(2) 0.52057(12) 0.0783(7) Uiso 1.000000 R . .
C45 C 0.4032(4) 0.5053(4) 0.5995(2) 0.0856(11) Uani 0.750000 . U 1
C46 C 0.4706(2) 0.3810(2) 0.15237(14) 0.0629(5) Uani 1.000000 . . .
H46 H 0.5574(2) 0.3267(2) 0.13925(14) 0.0755(7) Uiso 1.000000 R . .
C47 C 0.2438(5) 0.6948(4) 0.6556(2) 0.0733(9) Uani 0.750000 . U 1
C48 C 0.1653(4) 0.5132(4) 0.66052(18) 0.0770(9) Uani 0.750000 . U 1
Si0a Si -0.16636(4) 0.86330(4) 0.22384(2) 0.03518(12) Uani 1.000000 . . .
C2aa C -0.17509(18) 1.05675(15) 0.09038(10) 0.0398(4) Uani 1.000000 . . .
C3aa C -0.04053(17) 0.63502(14) 0.17078(9) 0.0365(3) Uani 1.000000 . . .
C5 C -0.11823(19) 1.14550(15) 0.04149(10) 0.0439(4) Uani 1.000000 . . .
C6 C -0.17307(17) 0.73005(15) 0.17633(9) 0.0376(3) Uani 1.000000 . . .
C0aa C -0.09636(17) 0.97436(14) 0.14961(9) 0.0369(3) Uani 1.000000 . . .
C8 C -0.28593(19) 0.71917(17) 0.14376(11) 0.0449(4) Uani 1.000000 . . .
H8 H -0.37121(19) 0.77983(17) 0.14779(11) 0.0539(5) Uiso 1.000000 R . .
C10 C -0.2758(2) 0.6180(2) 0.10419(12) 0.0535(5) Uani 1.000000 . . .
H10 H -0.3546(2) 0.6123(2) 0.08375(12) 0.0642(6) Uiso 1.000000 R . .
C1aa C 0.09695(19) 1.06659(16) 0.10884(10) 0.0427(4) Uani 1.000000 . . .
C5aa C -0.1524(2) 0.52958(19) 0.09593(12) 0.0527(5) Uani 1.000000 . . .
H5aa H -0.1471(2) 0.46408(19) 0.06936(12) 0.0632(5) Uiso 1.000000 R . .
C4aa C -0.03030(19) 0.53536(16) 0.12735(10) 0.0433(4) Uani 1.000000 . . .
C19 C -0.33218(17) 0.94239(15) 0.28011(9) 0.0379(3) Uani 1.000000 . . .
C27 C 0.0157(2) 1.14794(16) 0.05226(11) 0.0466(4) Uani 1.000000 . . .
H27 H 0.0518(2) 1.20585(16) 0.02060(11) 0.0559(5) Uiso 1.000000 R . .
C1 C -0.31100(19) 1.05515(17) 0.07595(10) 0.0456(4) Uani 1.000000 . . .
H1 H -0.35010(19) 0.99852(17) 0.10685(10) 0.0547(5) Uiso 1.000000 R . .
C2 C -0.3728(2) 1.06839(17) 0.27909(12) 0.0504(4) Uani 1.000000 . . .
H2 H -0.3174(2) 1.11264(17) 0.24862(12) 0.0605(5) Uiso 1.000000 R . .
C1ba C -0.57905(19) 1.06827(17) 0.36887(11) 0.0470(4) Uani 1.000000 . . .
C6aa C -0.3848(2) 1.13422(19) 0.01823(11) 0.0539(5) Uani 1.000000 . . .
H6aa H -0.4722(2) 1.12984(19) 0.00928(11) 0.0646(6) Uiso 1.000000 R . .
C7aa C -0.2005(2) 1.22872(18) -0.01706(11) 0.0549(5) Uani 1.000000 . . .
H7aa H -0.1652(2) 1.28774(18) -0.04801(11) 0.0659(6) Uiso 1.000000 R . .
C9aa C -0.41974(19) 0.88135(16) 0.32649(11) 0.0444(4) Uani 1.000000 . . .
H9aa H -0.39713(19) 0.79726(16) 0.32832(11) 0.0533(5) Uiso 1.000000 R . .
C8aa C 0.2330(2) 1.07016(18) 0.12089(12) 0.0509(4) Uani 1.000000 . . .
H8aa H 0.2692(2) 1.12850(18) 0.08977(12) 0.0611(5) Uiso 1.000000 R . .
C9 C -0.3290(2) 1.22337(19) -0.02841(12) 0.0589(5) Uani 1.000000 . . .
H9 H -0.3809(2) 1.27843(19) -0.06699(12) 0.0707(6) Uiso 1.000000 R . .
C0ba C -0.5396(2) 0.94278(17) 0.36994(12) 0.0500(4) Uani 1.000000 . . .
H0ba H -0.5952(2) 0.89885(17) 0.40063(12) 0.0600(5) Uiso 1.000000 R . .
C11 C 0.3104(2) 0.99145(19) 0.17604(13) 0.0533(5) Uani 1.000000 . . .
H11 H 0.3976(2) 0.99746(19) 0.18405(13) 0.0640(6) Uiso 1.000000 R . .
C2ba C -0.4927(2) 1.12923(17) 0.32192(12) 0.0537(5) Uani 1.000000 . . .
H2ba H -0.5165(2) 1.21350(17) 0.31928(12) 0.0644(6) Uiso 1.000000 R . .
C3ba C -0.7142(2) 1.1379(2) 0.41427(15) 0.0683(6) Uani 1.000000 . U .
C4ba C -0.7542(3) 1.0593(3) 0.48829(18) 0.0924(9) Uani 1.000000 . U .
H4ba H -0.784(3) 0.9962(14) 0.47240(18) 0.1385(13) Uiso 1.000000 GR . .
H4bb H -0.6746(8) 1.0234(18) 0.5189(8) 0.1385(13) Uiso 1.000000 GR . .
H4bc H -0.8294(18) 1.1089(5) 0.5202(8) 0.1385(13) Uiso 1.000000 GR . .
C6ba C -0.6935(5) 1.2445(3) 0.4462(3) 0.1390(15) Uani 1.000000 . U .
H6ba H -0.606(2) 1.2189(9) 0.471(2) 0.209(2) Uiso 1.000000 GR . .
H6bb H -0.691(4) 1.3081(14) 0.4032(5) 0.209(2) Uiso 1.000000 GR . .
H6bc H -0.769(2) 1.274(2) 0.4852(18) 0.209(2) Uiso 1.000000 GR . .
C5ba C -0.8284(4) 1.1752(5) 0.3593(2) 0.1637(18) Uani 1.000000 . U .
H5ba H -0.816(3) 1.241(3) 0.3206(18) 0.246(3) Uiso 1.000000 GR . .
H5bb H -0.825(3) 1.1076(13) 0.332(2) 0.246(3) Uiso 1.000000 GR . .
H5bc H -0.9176(5) 1.201(4) 0.3895(4) 0.246(3) Uiso 1.000000 GR . .
C7ba C 0.4069(11) 0.6149(12) 0.5975(6) 0.078(2) Uani 0.250000 . U 2
C9ba C 0.2861(16) 0.4612(11) 0.6325(7) 0.092(3) Uani 0.250000 . U 2
C8ba C 0.1777(16) 0.6597(14) 0.6720(7) 0.092(3) Uani 0.250000 . U 2
H45a H 0.4040(7) 0.4398(17) 0.5712(17) 0.1285(17) Uiso 0.750000 GR . 1
H45b H 0.4626(8) 0.5503(8) 0.5698(17) 0.1285(17) Uiso 0.750000 GR . 1
H45c H 0.4369(13) 0.473(2) 0.6510(2) 0.1285(17) Uiso 0.750000 GR . 1
H47a H 0.305(2) 0.7399(16) 0.6287(10) 0.1100(14) Uiso 0.750000 GR . 1
H47b H 0.1492(8) 0.7474(15) 0.6583(15) 0.1100(14) Uiso 0.750000 GR . 1
H47c H 0.271(3) 0.6633(4) 0.7086(6) 0.1100(14) Uiso 0.750000 GR . 1
H7ba H 0.471(3) 0.558(5) 0.565(4) 0.117(4) Uiso 0.250000 GR . 2
H7bb H 0.3970(19) 0.696(3) 0.572(5) 0.117(4) Uiso 0.250000 GR . 2
H7bc H 0.443(4) 0.605(8) 0.6485(7) 0.117(4) Uiso 0.250000 GR . 2
H8ba H 0.112(8) 0.732(5) 0.6493(9) 0.138(5) Uiso 0.250000 GR . 2
H8bb H 0.129(9) 0.612(4) 0.709(3) 0.138(5) Uiso 0.250000 GR . 2
H8bc H 0.242(2) 0.682(8) 0.700(4) 0.138(5) Uiso 0.250000 GR . 2
H48a H 0.0756(4) 0.5661(4) 0.67754(18) 0.1155(14) Uiso 0.750000 R . 1
H48b H 0.1522(4) 0.4564(4) 0.62914(18) 0.1155(14) Uiso 0.750000 R . 1
H48c H 0.2130(4) 0.4696(4) 0.70645(18) 0.1155(14) Uiso 0.750000 R . 1
H9ba H 0.3368(16) 0.4195(11) 0.5884(7) 0.138(4) Uiso 0.250000 R . 2
H9bb H 0.3425(16) 0.4382(11) 0.6770(7) 0.138(4) Uiso 0.250000 R . 2
H9bc H 0.2007(16) 0.4397(11) 0.6474(7) 0.138(4) Uiso 0.250000 R . 2

loop_
_atom_site_aniso_label
_atom_site_aniso_U_11
_atom_site_aniso_U_22
_atom_site_aniso_U_33
_atom_site_aniso_U_12
_atom_site_aniso_U_13
_atom_site_aniso_U_23
Si1 0.0394(2) 0.0366(2) 0.0301(2) -0.00997(18) -0.00812(17) 0.00078(17)
C3 0.0406(8) 0.0356(8) 0.0303(7) -0.0101(6) -0.0055(6) 0.0031(6)
C4 0.0445(9) 0.0389(8) 0.0327(8) -0.0088(7) -0.0049(7) 0.0027(6)
C7 0.0430(9) 0.0366(8) 0.0321(8) -0.0119(7) -0.0024(6) -0.0031(6)
C13 0.0426(9) 0.0423(8) 0.0327(8) -0.0113(7) -0.0069(7) -0.0005(7)
C14 0.0472(9) 0.0558(10) 0.0339(8) -0.0153(8) -0.0080(7) 0.0015(7)
C15 0.0455(9) 0.0535(10) 0.0432(9) -0.0162(8) -0.0106(8) -0.0016(8)
C16 0.0492(10) 0.0410(9) 0.0440(9) -0.0072(7) -0.0040(8) -0.0041(7)
C18 0.0458(9) 0.0490(10) 0.0439(10) -0.0062(8) -0.0119(8) -0.0013(8)
C22 0.0416(8) 0.0404(8) 0.0345(8) -0.0113(7) -0.0063(7) -0.0033(7)
C25 0.0588(11) 0.0451(10) 0.0502(10) -0.0138(8) -0.0024(9) -0.0139(8)
C30 0.0597(12) 0.0741(13) 0.0357(9) -0.0104(9) -0.0158(8) 0.0021(9)
C32 0.1137(19) 0.0449(10) 0.0469(11) -0.0242(11) -0.0322(12) 0.0094(9)
C33 0.1028(17) 0.0454(10) 0.0462(11) -0.0275(11) -0.0300(11) 0.0041(8)
C34 0.1052(18) 0.0506(11) 0.0398(10) -0.0352(12) -0.0184(11) 0.0056(8)
C36 0.0449(10) 0.0632(12) 0.0539(11) -0.0034(9) -0.0134(9) 0.0008(9)
C38 0.0587(12) 0.0505(11) 0.0660(13) -0.0009(9) -0.0039(10) -0.0160(10)
C40 0.1067(18) 0.0650(13) 0.0394(10) -0.0456(13) -0.0196(11) 0.0010(9)
C45 0.0647(19) 0.122(3) 0.0499(17) 0.0076(18) -0.0186(14) -0.0108(18)
C46 0.0508(11) 0.0600(12) 0.0630(13) 0.0062(9) -0.0060(10) -0.0084(10)
C47 0.097(3) 0.083(2) 0.0465(17) -0.0273(19) -0.0328(17) -0.0041(15)
C48 0.099(3) 0.092(2) 0.0378(14) -0.0334(19) -0.0156(15) 0.0165(14)
Si0a 0.0368(2) 0.0358(2) 0.0311(2) -0.00973(17) -0.00501(17) 0.00091(17)
C2aa 0.0430(9) 0.0388(8) 0.0315(8) -0.0056(7) -0.0020(7) -0.0009(6)
C3aa 0.0418(8) 0.0384(8) 0.0288(7) -0.0137(7) -0.0033(6) 0.0013(6)
C5 0.0503(10) 0.0384(8) 0.0343(8) -0.0054(7) 0.0017(7) 0.0008(7)
C6 0.0399(8) 0.0415(8) 0.0305(7) -0.0131(7) -0.0048(6) 0.0020(6)
C0aa 0.0407(8) 0.0349(8) 0.0321(8) -0.0083(6) -0.0039(6) -0.0005(6)
C8 0.0415(9) 0.0503(10) 0.0432(9) -0.0141(8) -0.0076(7) -0.0022(8)
C10 0.0495(10) 0.0679(12) 0.0513(11) -0.0251(9) -0.0113(8) -0.0102(9)
C1aa 0.0478(9) 0.0406(8) 0.0397(9) -0.0158(7) 0.0017(7) -0.0035(7)
C5aa 0.0567(11) 0.0580(11) 0.0506(11) -0.0229(9) -0.0057(9) -0.0151(9)
C4aa 0.0484(9) 0.0457(9) 0.0379(8) -0.0166(8) -0.0035(7) -0.0058(7)
C19 0.0400(8) 0.0402(8) 0.0331(8) -0.0116(7) -0.0058(6) -0.0015(6)
C27 0.0567(11) 0.0389(9) 0.0401(9) -0.0153(8) 0.0041(8) 0.0032(7)
C1 0.0439(9) 0.0489(9) 0.0370(9) -0.0065(7) -0.0048(7) 0.0016(7)
C2 0.0568(11) 0.0429(9) 0.0502(10) -0.0174(8) 0.0056(8) -0.0049(8)
C1ba 0.0457(9) 0.0486(10) 0.0439(10) -0.0091(8) -0.0021(8) -0.0086(8)
C6aa 0.0441(10) 0.0624(12) 0.0422(10) 0.0013(8) -0.0064(8) -0.0009(9)
C7aa 0.0597(12) 0.0478(10) 0.0408(10) -0.0023(9) 0.0024(9) 0.0096(8)
C9aa 0.0457(9) 0.0391(8) 0.0464(9) -0.0123(7) -0.0019(7) -0.0015(7)
C8aa 0.0542(11) 0.0504(10) 0.0524(11) -0.0258(9) 0.0016(9) -0.0024(8)
C9 0.0545(11) 0.0606(12) 0.0400(10) 0.0062(9) -0.0049(8) 0.0113(9)
C0ba 0.0466(10) 0.0500(10) 0.0521(11) -0.0172(8) 0.0052(8) -0.0039(8)
C11 0.0468(10) 0.0633(12) 0.0572(11) -0.0266(9) -0.0057(9) -0.0066(9)
C2ba 0.0608(12) 0.0398(9) 0.0570(11) -0.0121(8) 0.0038(9) -0.0087(8)
C3ba 0.0587(12) 0.0629(13) 0.0685(14) -0.0006(10) 0.0128(10) -0.0152(10)
C4ba 0.0883(19) 0.0908(19) 0.0869(19) -0.0198(15) 0.0331(15) -0.0252(15)
C6ba 0.160(3) 0.090(2) 0.163(3) -0.044(2) 0.081(2) -0.069(2)
C5ba 0.0664(19) 0.254(5) 0.106(3) 0.049(2) -0.0042(17) -0.030(3)
C7ba 0.068(5) 0.111(6) 0.055(5) -0.027(4) -0.025(3) 0.007(4)
C9ba 0.120(7) 0.098(6) 0.058(5) -0.033(4) -0.040(4) 0.015(4)
C8ba 0.106(7) 0.113(7) 0.052(5) -0.022(4) -0.027(4) 0.001(4)

loop_
_atom_type_symbol
_atom_type_scat_dispersion_real
_atom_type_scat_dispersion_imag
_atom_type_scat_Cromer_Mann_a1
_atom_type_scat_Cromer_Mann_a2
_atom_type_scat_Cromer_Mann_a3
_atom_type_scat_Cromer_Mann_a4
_atom_type_scat_Cromer_Mann_b1
_atom_type_scat_Cromer_Mann_b2
_atom_type_scat_Cromer_Mann_b3
_atom_type_scat_Cromer_Mann_b4
_atom_type_scat_Cromer_Mann_c
_atom_type_scat_source
_atom_type_scat_dispersion_source
H 0.00000 0.00000 0.49300 0.32291 0.14019 0.04081 10.51090 26.12570 3.14236 57.79970 0.0030380000826 'International Tables Volume C Table 6.1.1.4 (pp. 500-502)' 'Henke, Gullikson and Davis, At. Data and Nucl. Data Tables, 1993, 54, 2'
C 0.01920 0.00962 2.31000 1.02000 1.58860 0.86500 20.84390 10.20750 0.56870 51.65120 0.215599998832 'International Tables Volume C Table 6.1.1.4 (pp. 500-502)' 'Henke, Gullikson and Davis, At. Data and Nucl. Data Tables, 1993, 54, 2'
Si 0.25539 0.32544 6.29150 3.03530 1.98910 1.54100 2.43860 32.33370 0.67850 81.69370 1.14069998264 'International Tables Volume C Table 6.1.1.4 (pp. 500-502)' 'Henke, Gullikson and Davis, At. Data and Nucl. Data Tables, 1993, 54, 2'

loop_
_exptl_crystal_face_index_h
_exptl_crystal_face_index_k
_exptl_crystal_face_index_l
_exptl_crystal_face_perp_dist
3 -2 8 0.0685
2 6 8 0.0445
-2 4 -6 0.0769
-3 -4 -10 0.0461
-1 -7 -5 0.0346
3 -1 9 0.0692
1 6 7 0.0451
-2 5 -4 0.0726
-1 -7 -5 0.0364
-3 -5 -10 0.0596
-3 -3 -10 0.0586
0 -7 -6 0.0616
-2 -5 -9 0.0589
2 5 9 0.0609
-1 7 2 0.0654
1 6 8 0.0642
-2 -4 -10 0.0580
1 -6 -5 0.0646
-1 -4 -10 0.0644
-1 6 4 0.0638
1 5 10 0.0638
1 -6 -5 0.0633

loop_
_geom_angle_atom_site_label_1
_geom_angle_atom_site_label_2
_geom_angle_atom_site_label_3
_geom_angle
C13 Si1 C3 113.18(7)
C22 Si1 C3 112.19(7)
C22 Si1 C13 112.92(7)
Si0a Si1 C3 91.30(5)
Si0a Si1 C13 130.72(6)
Si0a Si1 C22 93.92(5)
C4 C3 Si1 123.86(13)
C3aa C3 Si1 116.60(12)
C3aa C3 C4 119.52(15)
C16 C4 C3 120.31(16)
C18 C4 C3 122.50(16)
C18 C4 C16 117.13(16)
C0aa C7 C22 121.76(14)
C1aa C7 C22 118.28(15)
C1aa C7 C0aa 119.95(15)
C33 C13 Si1 123.20(14)
C34 C13 Si1 121.01(13)
C34 C13 C33 115.80(16)
C32 C14 C30 121.82(18)
C40 C14 C30 122.27(18)
C40 C14 C32 115.89(17)
C11 C15 C22 121.92(17)
C25 C16 C4 118.82(16)
C38 C16 C4 119.26(18)
C38 C16 C25 121.90(18)
C36 C18 C4 121.57(18)
C7 C22 Si1 114.35(12)
C15 C22 Si1 126.30(14)
C15 C22 C7 119.33(16)
C4aa C25 C16 122.05(17)
C47 C30 C45 112.4(3)
C48 C30 C45 106.8(3)
C48 C30 C47 106.8(2)
C9ba C30 C7ba 104.0(8)
C8ba C30 C7ba 104.5(8)
C8ba C30 C9ba 113.5(8)
C33 C32 C14 122.67(19)
C32 C33 C13 121.67(18)
C40 C34 C13 122.04(18)
C46 C36 C18 120.91(19)
C46 C38 C16 121.4(2)
C34 C40 C14 121.88(19)
C38 C46 C36 119.69(19)
C6 Si0a Si1 94.39(5)
C0aa Si0a Si1 91.57(5)
C0aa Si0a C6 111.68(7)
C19 Si0a Si1 129.62(5)
C19 Si0a C6 115.21(7)
C19 Si0a C0aa 111.52(7)
C0aa C2aa C5 120.03(16)
C1 C2aa C5 117.53(15)
C1 C2aa C0aa 122.43(15)
C6 C3aa C3 121.99(15)
C4aa C3aa C3 119.62(15)
C4aa C3aa C6 118.39(15)
C27 C5 C2aa 119.30(16)
C7aa C5 C2aa 118.97(17)
C7aa C5 C27 121.72(17)
C3aa C6 Si0a 114.03(12)
C8 C6 Si0a 126.68(13)
C8 C6 C3aa 119.18(16)
Si0a C0aa C7 116.53(12)
C2aa C0aa C7 119.54(15)
C2aa C0aa Si0a 123.86(13)
C10 C8 C6 121.73(17)
C5aa C10 C8 120.47(17)
C27 C1aa C7 119.01(16)
C8aa C1aa C7 118.77(16)
C8aa C1aa C27 122.21(16)
C4aa C5aa C10 120.98(18)
C3aa C4aa C25 119.40(16)
C5aa C4aa C25 121.45(17)
C5aa C4aa C3aa 119.14(16)
C2 C19 Si0a 120.41(13)
C9aa C19 Si0a 123.18(13)
C9aa C19 C2 116.39(16)
C1aa C27 C5 122.09(16)
C6aa C1 C2aa 121.72(18)
C2ba C2 C19 121.83(17)
C2ba C1ba C0ba 116.76(17)
C3ba C1ba C0ba 122.19(18)
C3ba C1ba C2ba 121.00(18)
C9 C6aa C1 120.25(19)
C9 C7aa C5 121.18(18)
C0ba C9aa C19 121.59(16)
C11 C8aa C1aa 121.72(17)
C7aa C9 C6aa 120.31(18)
C9aa C0ba C1ba 121.65(17)
C8aa C11 C15 119.83(17)
C1ba C2ba C2 121.78(17)
C4ba C3ba C1ba 111.41(19)
C6ba C3ba C1ba 110.7(2)
C6ba C3ba C4ba 104.5(3)
C5ba C3ba C1ba 108.0(2)
C5ba C3ba C4ba 109.5(3)
C5ba C3ba C6ba 112.8(3)

loop_
_geom_bond_atom_site_label_1
_geom_bond_atom_site_label_2
_geom_bond_distance
Si1 C3 1.9020(17)
Si1 C13 1.8677(17)
Si1 C22 1.8820(17)
Si1 Si0a 2.2934(6)
C3 C4 1.413(2)
C3 C3aa 1.416(2)
C4 C16 1.437(2)
C4 C18 1.421(2)
C7 C22 1.447(2)
C7 C0aa 1.417(2)
C7 C1aa 1.443(2)
C13 C33 1.377(3)
C13 C34 1.380(3)
C14 C30 1.536(2)
C14 C32 1.365(3)
C14 C40 1.377(3)
C15 C22 1.366(2)
C15 C11 1.425(3)
C16 C25 1.397(3)
C16 C38 1.423(3)
C18 C36 1.361(3)
C25 C4aa 1.387(3)
C30 C45 1.527(4)
C30 C47 1.522(4)
C30 C48 1.542(4)
C30 C7ba 1.640(10)
C30 C9ba 1.428(12)
C30 C8ba 1.430(14)
C32 C33 1.385(3)
C34 C40 1.386(3)
C36 C46 1.412(3)
C38 C46 1.351(3)
Si0a C6 1.8796(17)
Si0a C0aa 1.8941(16)
Si0a C19 1.8609(17)
C2aa C5 1.436(2)
C2aa C0aa 1.413(2)
C2aa C1 1.427(3)
C3aa C6 1.449(2)
C3aa C4aa 1.441(2)
C5 C27 1.393(3)
C5 C7aa 1.425(3)
C6 C8 1.374(2)
C8 C10 1.416(3)
C10 C5aa 1.353(3)
C1aa C27 1.390(3)
C1aa C8aa 1.424(3)
C5aa C4aa 1.426(3)
C19 C2 1.393(2)
C19 C9aa 1.392(2)
C1 C6aa 1.359(3)
C2 C2ba 1.377(3)
C1ba C0ba 1.388(3)
C1ba C2ba 1.386(3)
C1ba C3ba 1.532(3)
C6aa C9 1.418(3)
C7aa C9 1.354(3)
C9aa C0ba 1.384(3)
C8aa C11 1.344(3)
C3ba C4ba 1.524(4)
C3ba C6ba 1.509(4)
C3ba C5ba 1.492(5)

loop_
_exptl_oxdiff_crystal_face_indexfrac_h
_exptl_oxdiff_crystal_face_indexfrac_k
_exptl_oxdiff_crystal_face_indexfrac_l
_exptl_oxdiff_crystal_face_x
_exptl_oxdiff_crystal_face_y
_exptl_oxdiff_crystal_face_z
3.1763 -2.0909 8.2352 -0.0543 -0.0092 0.9985
2.4838 6.0780 7.7968 -0.9559 -0.1689 0.2401
-2.4599 4.2893 -5.9080 -0.2741 -0.0489 -0.9605
-3.3249 -3.8375 -9.6805 0.7706 0.1360 -0.6227
-1.2854 -7.1779 -4.7442 0.9723 0.1720 0.1585
3.2363 -1.3904 8.8482 -0.1525 -0.0432 0.9874
1.4488 6.4230 7.1293 -0.9583 -0.2752 0.0772
-2.0806 5.4268 -3.6503 -0.4746 -0.1369 -0.8695
-0.7355 -6.9309 -5.2695 0.9501 0.2730 0.1508
-3.0011 -4.9995 -9.9993 0.9060 0.2105 -0.5208
-3.0008 -2.9995 -9.9994 0.6793 0.1883 -0.6845
-0.0013 -7.0002 -5.9999 0.9666 0.4140 0.1714
-2.0011 -4.9998 -8.9995 0.8602 0.2896 -0.3670
2.0011 4.9998 8.9995 -0.8602 -0.2896 0.3670
-0.9989 7.0003 2.0000 -0.8343 -0.3249 -0.5261
1.0012 6.0000 7.9997 -0.9278 -0.3798 0.1313
-2.0010 -3.9998 -9.9996 0.7757 0.3346 -0.5158
0.9989 -6.0005 -5.0001 0.8075 0.4820 0.2433
-1.0010 -4.0001 -9.9998 0.7588 0.4698 -0.4290
-0.9990 6.0004 4.0001 -0.7786 -0.4260 -0.3103
1.0012 5.0001 9.9997 -0.8722 -0.4809 0.3471
0.9989 -6.0005 -5.0001 0.8075 0.4820 0.2433

loop_
_restr_u_iso_atom_site_label
_restr_u_iso_weight_param
C30 0.1000
C45 0.1000
C47 0.1000
C48 0.1000
C3ba 0.1000
C4ba 0.1000
C6ba 0.1000
C5ba 0.1000
C7ba 0.1000
C9ba 0.1000
C8ba 0.1000

loop_
_restr_u_similar_atom_site_label_1
_restr_u_similar_atom_site_label_2
_restr_u_similar_weight_param
C30 C45 0.0100
C30 C47 0.0100
C30 C48 0.0100
C30 C7ba 0.0100
C30 C9ba 0.0100
C30 C8ba 0.0100
C3ba C4ba 0.0100
C3ba C6ba 0.0100
C3ba C5ba 0.0100
